data_4085781
loop_
_publ_author_name
'Raible, Benjamin'
'Gierz, Verena'
'Kunz, Doris'

_publ_section_title
;
 Identifying and Rationalizing the Conditions for the Isomerization of
 1,5-Cyclooctadiene in Iridium Complexes by Experimental and Theoretical
 Mechanistic Studies
;
_journal_issue 10
_journal_name_full Organometallics
_journal_page_first 2018
_journal_paper_doi 10.1021/acs.organomet.5b00267
_journal_volume 34
_journal_year 2015
_chemical_formula_moiety 'C22 H30 Ir N4, F6 P'
_chemical_formula_sum 'C22 H30 F6 Ir N4 P'
_chemical_formula_weight 687.67
_space_group_crystal_system orthorhombic
_space_group_IT_number 56
_space_group_name_Hall '-P 2ab 2ac'
_space_group_name_H-M_alt 'P c c n'
_symmetry_space_group_name_Hall '-P 2ab 2ac'
_symmetry_space_group_name_H-M 'P c c n'
_atom_sites_solution_hydrogens geom
_audit_creation_method SHELXL-2013
_audit_update_record
;
2014-08-05 # Formatted by publCIF
;
_cell_angle_alpha 90
_cell_angle_beta 90
_cell_angle_gamma 90
_cell_formula_units_Z 8
_cell_length_a 21.1209(10)
_cell_length_b 22.0936(10)
_cell_length_c 10.0306(5)
_cell_measurement_temperature 170(2)
_cell_volume 4680.6(4)
_computing_cell_refinement saint
_computing_data_collection cosmo
_computing_data_reduction saint
_computing_structure_refinement 'SHELXL-2013 (Sheldrick, 2013)'
_computing_structure_solution shelxs
_diffrn_ambient_temperature 170(2)
_diffrn_measured_fraction_theta_full 0.999
_diffrn_measured_fraction_theta_max 0.990
_diffrn_measurement_device_type 'SMART APEX II Duo'
_diffrn_measurement_method omega/phi-scans
_diffrn_radiation_type MoK\a
_diffrn_radiation_wavelength 0.71073
_diffrn_reflns_av_R_equivalents 0.0854
_diffrn_reflns_av_unetI/netI 0.0374
_diffrn_reflns_laue_measured_fraction_full 0.999
_diffrn_reflns_laue_measured_fraction_max 0.990
_diffrn_reflns_limit_h_max 31
_diffrn_reflns_limit_h_min -31
_diffrn_reflns_limit_k_max 31
_diffrn_reflns_limit_k_min -32
_diffrn_reflns_limit_l_max 14
_diffrn_reflns_limit_l_min -14
_diffrn_reflns_number 119000
_diffrn_reflns_point_group_measured_fraction_full 0.999
_diffrn_reflns_point_group_measured_fraction_max 0.990
_diffrn_reflns_theta_full 25.242
_diffrn_reflns_theta_max 31.799
_diffrn_reflns_theta_min 2.430
_diffrn_source 'fine-focus sealed tube'
_exptl_absorpt_coefficient_mu 5.840
_exptl_absorpt_correction_T_max 0.4942
_exptl_absorpt_correction_T_min 0.3993
_exptl_absorpt_correction_type multi-scan
_exptl_absorpt_process_details sadabs
_exptl_crystal_colour red
_exptl_crystal_density_diffrn 1.952
_exptl_crystal_description needle
_exptl_crystal_F_000 2688
_exptl_crystal_size_max 0.143
_exptl_crystal_size_mid 0.073
_exptl_crystal_size_min 0.056
_refine_diff_density_max 2.748
_refine_diff_density_min -3.961
_refine_diff_density_rms 0.229
_refine_ls_extinction_method none
_refine_ls_goodness_of_fit_ref 1.141
_refine_ls_hydrogen_treatment constr
_refine_ls_matrix_type full
_refine_ls_number_parameters 403
_refine_ls_number_reflns 7914
_refine_ls_number_restraints 226
_refine_ls_restrained_S_all 1.136
_refine_ls_R_factor_all 0.0707
_refine_ls_R_factor_gt 0.0567
_refine_ls_shift/su_max 0.032
_refine_ls_shift/su_mean 0.000
_refine_ls_structure_factor_coef Fsqd
_refine_ls_weighting_details
;
 w=1/[\s^2^(Fo^2^)+90.7777P]
 where P=(Fo^2^+2Fc^2^)/3
;
_refine_ls_weighting_scheme calc
_refine_ls_wR_factor_gt 0.1247
_refine_ls_wR_factor_ref 0.1292
_reflns_Friedel_coverage 0.000
_reflns_number_gt 6332
_reflns_number_total 7914
_reflns_threshold_expression 'I > 2\s(I)'
_cod_data_source_file om5b00267_si_002.cif
_cod_data_source_block compd2a
_cod_depositor_comments 'Adding full bibliography for 4085781--4085783.cif.'
_cod_database_code 4085781
_shelx_space_group_comment
;
The symmetry employed for this shelxl refinement is uniquely defined
by the following loop, which should always be used as a source of
symmetry information in preference to the above space-group names.
They are only intended as comments.
;
_shelx_estimated_absorpt_t_min 0.489
_shelx_estimated_absorpt_t_max 0.736
_shelxl_version_number 2013-2

loop_
_space_group_symop_operation_xyz
'x, y, z'
'-x+1/2, -y+1/2, z'
'-x, y+1/2, -z+1/2'
'x+1/2, -y, -z+1/2'
'-x, -y, -z'
'x-1/2, y-1/2, -z'
'x, -y-1/2, z-1/2'
'-x-1/2, y, z-1/2'

loop_
_atom_site_label
_atom_site_type_symbol
_atom_site_fract_x
_atom_site_fract_y
_atom_site_fract_z
_atom_site_U_iso_or_equiv
_atom_site_adp_type
_atom_site_occupancy
_atom_site_site_symmetry_order
_atom_site_calc_flag
_atom_site_refinement_flags_posn
_atom_site_refinement_flags_adp
_atom_site_refinement_flags_occupancy
_atom_site_disorder_assembly
_atom_site_disorder_group
Ir1 Ir 0.35504(2) 0.46937(2) 0.69640(2) 0.02168(7) Uani 1 1 d . . . . .
N2 N 0.3852(3) 0.5926(3) 0.5136(6) 0.0275(13) Uani 1 1 d . . . . .
N7 N 0.4214(3) 0.3577(3) 0.5247(6) 0.0262(12) Uani 1 1 d . . . . .
N9 N 0.4271(3) 0.4471(3) 0.4616(6) 0.0212(11) Uani 1 1 d . . . . .
N10 N 0.4188(3) 0.5076(3) 0.4602(6) 0.0229(12) Uani 1 1 d . . . . .
C1 C 0.3847(3) 0.5345(3) 0.5570(7) 0.0234(13) Uani 1 1 d . . . . .
C3 C 0.4183(4) 0.5994(3) 0.3963(8) 0.0314(17) Uani 1 1 d . . . . .
H3 H 0.4244 0.6363 0.3495 0.038 Uiso 1 1 calc R U . . .
C3A C 0.4412(4) 0.5437(3) 0.3581(7) 0.0239(14) Uani 1 1 d . . . . .
C4 C 0.4759(4) 0.5132(4) 0.2525(7) 0.0302(16) Uani 1 1 d . . . . .
H4 H 0.4924 0.5358 0.1799 0.036 Uiso 1 1 calc R U . . .
C5 C 0.4847(4) 0.4526(4) 0.2573(8) 0.0279(15) Uani 1 1 d . . . . .
H5 H 0.5086 0.4334 0.1892 0.033 Uiso 1 1 calc R U . . .
C5A C 0.4586(3) 0.4167(3) 0.3628(7) 0.0251(14) Uani 1 1 d . . . . .
C6 C 0.4546(4) 0.3577(3) 0.4057(8) 0.0293(15) Uani 1 1 d . . . . .
H6 H 0.4716 0.3233 0.3616 0.035 Uiso 1 1 calc R U . . .
C8 C 0.4032(3) 0.4151(3) 0.5625(7) 0.0230(13) Uani 1 1 d . . . . .
C11 C 0.3514(5) 0.6424(3) 0.5790(9) 0.0373(19) Uani 1 1 d . . . . .
H11A H 0.3766 0.6800 0.5706 0.045 Uiso 1 1 calc R U . . .
H11B H 0.3468 0.6332 0.6752 0.045 Uiso 1 1 calc R U . . .
C12 C 0.2840(6) 0.6527(5) 0.5163(11) 0.058(3) Uani 1 1 d . . . . .
H12A H 0.2601 0.6143 0.5229 0.070 Uiso 1 1 calc R U . . .
H12B H 0.2614 0.6831 0.5711 0.070 Uiso 1 1 calc R U . . .
C13 C 0.2823(8) 0.6730(6) 0.3751(13) 0.077(4) Uani 1 1 d . . . . .
H13A H 0.2385 0.6819 0.3494 0.115 Uiso 1 1 calc R U . . .
H13B H 0.2993 0.6410 0.3177 0.115 Uiso 1 1 calc R U . . .
H13C H 0.3081 0.7097 0.3653 0.115 Uiso 1 1 calc R U . . .
C14 C 0.4046(4) 0.3021(3) 0.5980(7) 0.0278(15) Uani 1 1 d . . . . .
H14A H 0.3907 0.3132 0.6891 0.033 Uiso 1 1 calc R U . . .
H14B H 0.4428 0.2764 0.6066 0.033 Uiso 1 1 calc R U . . .
C15 C 0.3534(4) 0.2660(4) 0.5327(8) 0.0348(17) Uani 1 1 d . . . . .
H15A H 0.3693 0.2495 0.4473 0.042 Uiso 1 1 calc R U . . .
H15B H 0.3170 0.2928 0.5129 0.042 Uiso 1 1 calc R U . . .
C16 C 0.3315(5) 0.2140(4) 0.6216(11) 0.044(2) Uani 1 1 d . . . . .
H16A H 0.2972 0.1919 0.5772 0.067 Uiso 1 1 calc R U . . .
H16B H 0.3163 0.2302 0.7067 0.067 Uiso 1 1 calc R U . . .
H16C H 0.3671 0.1864 0.6379 0.067 Uiso 1 1 calc R U . . .
C17 C 0.3598(5) 0.4074(3) 0.8630(8) 0.0343(18) Uani 1 1 d . . . . .
H17 H 0.3911 0.3742 0.8475 0.041 Uiso 1 1 calc R U . A 1
C18 C 0.3030(4) 0.3978(3) 0.7919(10) 0.0373(19) Uani 1 1 d . . . . .
H18 H 0.3000 0.3589 0.7414 0.045 Uiso 1 1 calc R U . B 1
C19A C 0.2414(11) 0.4178(9) 0.870(3) 0.033(5) Uani 0.51(4) 1 d . . P C 1
H19A H 0.2063 0.3893 0.8512 0.040 Uiso 0.51(4) 1 calc R U P C 1
H19B H 0.2495 0.4182 0.9668 0.040 Uiso 0.51(4) 1 calc R U P C 1
C20A C 0.225(3) 0.480(3) 0.822(5) 0.032(9) Uani 0.51(4) 1 d . . P C 1
H20A H 0.1993 0.5006 0.8922 0.039 Uiso 0.51(4) 1 calc R U P C 1
H20B H 0.1969 0.4764 0.7424 0.039 Uiso 0.51(4) 1 calc R U P C 1
C19B C 0.2362(11) 0.4199(10) 0.808(3) 0.038(5) Uani 0.49(4) 1 d . . P C 2
H19C H 0.2151 0.3956 0.8776 0.045 Uiso 0.49(4) 1 calc R U P C 2
H19D H 0.2132 0.4130 0.7230 0.045 Uiso 0.49(4) 1 calc R U P C 2
C20B C 0.231(3) 0.488(3) 0.845(5) 0.031(9) Uani 0.49(4) 1 d . . P C 2
H20C H 0.1895 0.5035 0.8152 0.037 Uiso 0.49(4) 1 calc R U P C 2
H20D H 0.2334 0.4921 0.9429 0.037 Uiso 0.49(4) 1 calc R U P C 2
C21 C 0.2807(4) 0.5229(3) 0.7844(7) 0.0294(15) Uani 1 1 d . . . . .
H21 H 0.2677 0.5581 0.7278 0.035 Uiso 1 1 calc R U . C 1
C22 C 0.3355(5) 0.5334(4) 0.8558(8) 0.0374(19) Uani 1 1 d . . . . .
H22 H 0.3549 0.5746 0.8471 0.045 Uiso 1 1 calc R U . C 1
C23A C 0.3358(12) 0.5044(11) 0.998(2) 0.028(4) Uani 0.51(4) 1 d . . P C 1
H23A H 0.3531 0.5332 1.0644 0.033 Uiso 0.51(4) 1 calc R U P C 1
H23B H 0.2923 0.4931 1.0253 0.033 Uiso 0.51(4) 1 calc R U P C 1
C24A C 0.3779(13) 0.4479(9) 0.9887(18) 0.028(4) Uani 0.51(4) 1 d . . P C 1
H24A H 0.3732 0.4236 1.0711 0.033 Uiso 0.51(4) 1 calc R U P C 1
H24B H 0.4228 0.4605 0.9816 0.033 Uiso 0.51(4) 1 calc R U P C 1
C23B C 0.3641(16) 0.5068(10) 0.985(2) 0.034(5) Uani 0.49(4) 1 d . . P C 2
H23C H 0.4105 0.5134 0.9856 0.040 Uiso 0.49(4) 1 calc R U P C 2
H23D H 0.3459 0.5277 1.0633 0.040 Uiso 0.49(4) 1 calc R U P C 2
C24B C 0.3501(14) 0.4385(9) 0.9942(18) 0.031(5) Uani 0.49(4) 1 d . . P C 2
H24C H 0.3783 0.4200 1.0618 0.037 Uiso 0.49(4) 1 calc R U P C 2
H24D H 0.3058 0.4326 1.0237 0.037 Uiso 0.49(4) 1 calc R U P C 2
P1 P 0.54662(12) 0.31610(11) -0.0112(2) 0.0373(5) Uani 1 1 d D U . . .
F3 F 0.5480(3) 0.2458(3) 0.0237(8) 0.0609(18) Uani 1 1 d . . . . .
F4 F 0.5449(4) 0.3867(3) -0.0395(10) 0.091(3) Uani 1 1 d . . . . .
F1A F 0.6070(8) 0.308(2) -0.100(2) 0.048(7) Uani 0.234(3) 1 d D U P D 1
F2A F 0.4846(8) 0.325(2) 0.078(2) 0.048(7) Uani 0.234(3) 1 d D U P D 1
F6A F 0.5889(10) 0.330(2) 0.115(2) 0.042(4) Uani 0.234(3) 1 d D U P D 1
F5A F 0.5028(10) 0.2922(15) -0.129(2) 0.042(4) Uani 0.234(3) 1 d D U P D 1
F1B F 0.6167(6) 0.3112(18) -0.061(2) 0.091(12) Uani 0.258(3) 1 d D U P D 2
F2B F 0.4758(6) 0.3236(15) 0.042(2) 0.046(6) Uani 0.258(3) 1 d D U P D 2
F6B F 0.5710(11) 0.330(2) 0.1365(15) 0.083(7) Uani 0.258(3) 1 d D U P D 2
F5B F 0.5212(11) 0.3209(19) -0.1591(13) 0.083(7) Uani 0.258(3) 1 d D U P D 2
F1C F 0.6051(5) 0.3264(9) 0.0801(13) 0.066(4) Uani 0.508(3) 1 d D U P D 3
F6C F 0.4992(6) 0.3239(7) 0.1109(12) 0.056(4) Uani 0.508(3) 1 d D U P D 3
F2C F 0.4860(5) 0.3039(9) -0.1048(13) 0.077(6) Uani 0.508(3) 1 d D U P D 3
F5C F 0.5906(6) 0.3047(10) -0.1359(11) 0.071(5) Uani 0.508(3) 1 d D U P D 3

loop_
_atom_site_aniso_label
_atom_site_aniso_U_11
_atom_site_aniso_U_22
_atom_site_aniso_U_33
_atom_site_aniso_U_23
_atom_site_aniso_U_13
_atom_site_aniso_U_12
Ir1 0.02618(13) 0.01965(11) 0.01922(11) -0.00011(9) 0.00063(10) -0.00115(10)
N2 0.034(3) 0.022(3) 0.026(3) 0.002(2) -0.004(3) -0.001(3)
N7 0.032(3) 0.022(3) 0.025(3) -0.001(2) 0.003(3) 0.001(2)
N9 0.020(3) 0.025(3) 0.019(3) 0.001(2) 0.000(2) 0.001(2)
N10 0.025(3) 0.022(3) 0.022(3) 0.005(2) -0.002(2) -0.002(2)
C1 0.026(3) 0.023(3) 0.021(3) 0.003(3) -0.002(2) 0.002(3)
C3 0.042(5) 0.026(3) 0.026(3) 0.008(3) -0.005(3) -0.008(3)
C3A 0.028(4) 0.026(3) 0.018(3) 0.004(2) -0.002(3) -0.003(3)
C4 0.036(4) 0.037(4) 0.017(3) 0.006(3) 0.000(3) -0.003(3)
C5 0.020(3) 0.041(4) 0.023(3) -0.002(3) -0.002(3) 0.001(3)
C5A 0.021(3) 0.032(4) 0.023(3) -0.003(3) 0.001(3) 0.000(3)
C6 0.032(4) 0.029(3) 0.026(3) -0.004(3) 0.000(3) 0.005(3)
C8 0.027(3) 0.021(3) 0.021(3) 0.002(2) -0.004(3) -0.005(3)
C11 0.057(6) 0.019(3) 0.035(4) 0.001(3) -0.002(4) 0.000(4)
C12 0.085(9) 0.040(5) 0.051(6) 0.009(5) 0.017(6) 0.024(5)
C13 0.108(12) 0.058(7) 0.065(8) 0.003(6) -0.034(8) 0.027(7)
C14 0.043(4) 0.017(3) 0.023(3) 0.003(2) 0.003(3) 0.009(3)
C15 0.040(5) 0.029(4) 0.035(4) 0.000(3) -0.005(4) -0.010(3)
C16 0.048(5) 0.028(4) 0.057(6) 0.006(4) 0.008(5) -0.004(4)
C17 0.055(5) 0.023(3) 0.024(3) 0.005(3) 0.008(4) 0.003(4)
C18 0.038(4) 0.023(3) 0.051(5) -0.002(3) 0.006(4) -0.009(3)
C19A 0.045(11) 0.027(7) 0.029(10) 0.001(8) 0.009(9) -0.016(7)
C20A 0.039(13) 0.035(19) 0.023(14) -0.001(13) 0.000(10) 0.010(13)
C19B 0.042(11) 0.036(9) 0.035(12) -0.011(10) 0.015(11) -0.009(8)
C20B 0.039(19) 0.028(11) 0.025(16) -0.006(12) 0.022(15) -0.002(10)
C21 0.041(4) 0.028(3) 0.020(3) 0.002(3) 0.010(3) 0.004(3)
C22 0.067(6) 0.021(3) 0.024(3) -0.004(3) 0.003(4) -0.002(4)
C23A 0.028(10) 0.035(9) 0.020(8) -0.004(6) -0.004(8) 0.000(9)
C24A 0.037(12) 0.028(8) 0.019(7) -0.001(6) -0.002(8) -0.008(8)
C23B 0.052(15) 0.020(7) 0.028(9) 0.003(6) -0.002(11) -0.013(10)
C24B 0.042(13) 0.033(9) 0.017(7) 0.004(6) -0.003(8) -0.016(9)
P1 0.0421(12) 0.0375(11) 0.0323(10) 0.0010(9) 0.0054(9) -0.0025(10)
F3 0.056(4) 0.029(3) 0.097(5) -0.013(3) 0.009(4) 0.000(3)
F4 0.099(6) 0.050(4) 0.125(7) 0.050(5) 0.020(6) 0.004(4)
F1A 0.038(5) 0.074(19) 0.032(7) -0.008(9) 0.001(4) -0.005(7)
F2A 0.038(5) 0.074(19) 0.032(7) -0.008(9) 0.001(4) -0.005(7)
F6A 0.041(6) 0.053(11) 0.032(5) -0.004(6) 0.003(4) -0.003(7)
F5A 0.041(6) 0.053(11) 0.032(5) -0.004(6) 0.003(4) -0.003(7)
F1B 0.043(7) 0.11(3) 0.12(3) -0.01(3) 0.026(9) -0.007(13)
F2B 0.041(6) 0.044(14) 0.053(11) 0.006(12) 0.004(7) -0.001(8)
F6B 0.090(13) 0.12(2) 0.037(6) 0.003(7) -0.003(6) -0.008(14)
F5B 0.090(13) 0.12(2) 0.037(6) 0.003(7) -0.003(6) -0.008(14)
F1C 0.066(6) 0.062(9) 0.071(8) -0.001(9) -0.017(6) -0.022(7)
F6C 0.083(7) 0.028(6) 0.057(7) -0.014(6) 0.030(6) -0.007(6)
F2C 0.050(7) 0.113(15) 0.068(10) -0.025(10) -0.007(7) 0.025(8)
F5C 0.060(7) 0.113(14) 0.039(6) 0.015(7) 0.014(5) 0.029(9)

loop_
_atom_type_symbol
_atom_type_description
_atom_type_scat_dispersion_real
_atom_type_scat_dispersion_imag
_atom_type_scat_source
C C 0.0033 0.0016 'International Tables Vol C Tables 4.2.6.8 and 6.1.1.4'
H H 0.0000 0.0000 'International Tables Vol C Tables 4.2.6.8 and 6.1.1.4'
F F 0.0171 0.0103 'International Tables Vol C Tables 4.2.6.8 and 6.1.1.4'
Ir Ir -1.4442 7.9887 'International Tables Vol C Tables 4.2.6.8 and 6.1.1.4'
N N 0.0061 0.0033 'International Tables Vol C Tables 4.2.6.8 and 6.1.1.4'
P P 0.1023 0.0942 'International Tables Vol C Tables 4.2.6.8 and 6.1.1.4'

loop_
_geom_angle_atom_site_label_1
_geom_angle_atom_site_label_2
_geom_angle_atom_site_label_3
_geom_angle
C8 Ir1 C1 79.5(3)
C8 Ir1 C18 96.6(3)
C1 Ir1 C18 162.1(3)
C8 Ir1 C21 160.5(3)
C1 Ir1 C21 96.5(3)
C18 Ir1 C21 81.3(3)
C8 Ir1 C17 96.4(3)
C1 Ir1 C17 159.0(3)
C18 Ir1 C17 38.2(4)
C21 Ir1 C17 93.7(3)
C8 Ir1 C22 161.5(3)
C1 Ir1 C22 95.7(3)
C18 Ir1 C22 93.1(3)
C21 Ir1 C22 37.2(3)
C17 Ir1 C22 81.5(3)
C1 N2 C3 112.4(6)
C1 N2 C11 124.2(7)
C3 N2 C11 123.2(6)
C8 N7 C6 112.2(6)
C8 N7 C14 124.2(6)
C6 N7 C14 123.5(6)
C8 N9 N10 118.9(6)
C8 N9 C5A 118.3(6)
N10 N9 C5A 122.8(6)
C1 N10 N9 119.9(6)
C1 N10 C3A 117.6(6)
N9 N10 C3A 122.4(6)
N10 C1 N2 100.4(6)
N10 C1 Ir1 109.7(5)
N2 C1 Ir1 149.8(6)
C3A C3 N2 108.6(6)
C3A C3 H3 125.7
N2 C3 H3 125.7
C3 C3A N10 100.9(6)
C3 C3A C4 142.6(7)
N10 C3A C4 116.4(6)
C5 C4 C3A 120.2(7)
C5 C4 H4 119.9
C3A C4 H4 119.9
C4 C5 C5A 121.4(7)
C4 C5 H5 119.3
C5A C5 H5 119.3
N9 C5A C6 102.1(6)
N9 C5A C5 116.8(7)
C6 C5A C5 141.1(7)
C5A C6 N7 107.5(6)
C5A C6 H6 126.3
N7 C6 H6 126.3
N9 C8 N7 99.9(6)
N9 C8 Ir1 111.8(5)
N7 C8 Ir1 148.2(5)
N2 C11 C12 111.7(7)
N2 C11 H11A 109.3
C12 C11 H11A 109.3
N2 C11 H11B 109.3
C12 C11 H11B 109.3
H11A C11 H11B 107.9
C13 C12 C11 116.5(11)
C13 C12 H12A 108.2
C11 C12 H12A 108.2
C13 C12 H12B 108.2
C11 C12 H12B 108.2
H12A C12 H12B 107.3
C12 C13 H13A 109.5
C12 C13 H13B 109.5
H13A C13 H13B 109.5
C12 C13 H13C 109.5
H13A C13 H13C 109.5
H13B C13 H13C 109.5
N7 C14 C15 113.6(6)
N7 C14 H14A 108.9
C15 C14 H14A 108.9
N7 C14 H14B 108.9
C15 C14 H14B 108.9
H14A C14 H14B 107.7
C14 C15 C16 111.4(7)
C14 C15 H15A 109.3
C16 C15 H15A 109.3
C14 C15 H15B 109.3
C16 C15 H15B 109.3
H15A C15 H15B 108.0
C15 C16 H16A 109.5
C15 C16 H16B 109.5
H16A C16 H16B 109.5
C15 C16 H16C 109.5
H16A C16 H16C 109.5
H16B C16 H16C 109.5
C18 C17 C24B 113.4(14)
C18 C17 C24A 133.5(12)
C18 C17 Ir1 70.5(5)
C24B C17 Ir1 112.4(9)
C24A C17 Ir1 105.5(8)
C18 C17 H17 112.0
C24A C17 H17 112.0
Ir1 C17 H17 112.0
C17 C18 C19B 134.2(13)
C17 C18 C19A 114.1(12)
C17 C18 Ir1 71.3(4)
C19B C18 Ir1 106.8(11)
C19A C18 Ir1 115.8(8)
C17 C18 H18 116.0
C19A C18 H18 116.0
Ir1 C18 H18 116.0
C20A C19A C18 107(3)
C20A C19A H19A 110.3
C18 C19A H19A 110.3
C20A C19A H19B 110.3
C18 C19A H19B 110.3
H19A C19A H19B 108.5
C19A C20A C21 117(4)
C19A C20A H20A 108.1
C21 C20A H20A 108.1
C19A C20A H20B 108.1
C21 C20A H20B 108.1
H20A C20A H20B 107.3
C18 C19B C20B 114(2)
C18 C19B H19C 108.8
C20B C19B H19C 108.8
C18 C19B H19D 108.8
C20B C19B H19D 108.8
H19C C19B H19D 107.7
C21 C20B C19B 112(3)
C21 C20B H20C 109.3
C19B C20B H20C 109.3
C21 C20B H20D 109.3
C19B C20B H20D 109.3
H20C C20B H20D 107.9
C22 C21 C20B 119(2)
C22 C21 C20A 128.0(19)
C22 C21 Ir1 72.2(5)
C20B C21 Ir1 114(2)
C20A C21 Ir1 109(2)
C22 C21 H21 113.2
C20A C21 H21 113.2
Ir1 C21 H21 113.2
C21 C22 C23B 134.3(13)
C21 C22 C23A 114.1(12)
C21 C22 Ir1 70.6(4)
C23B C22 Ir1 107.1(11)
C23A C22 Ir1 113.8(9)
C21 C22 H22 116.8
C23A C22 H22 116.8
Ir1 C22 H22 116.8
C24A C23A C22 106.2(17)
C24A C23A H23A 110.5
C22 C23A H23A 110.5
C24A C23A H23B 110.5
C22 C23A H23B 110.5
H23A C23A H23B 108.7
C23A C24A C17 111.5(17)
C23A C24A H24A 109.3
C17 C24A H24A 109.3
C23A C24A H24B 109.3
C17 C24A H24B 109.3
H24A C24A H24B 108.0
C24B C23B C22 110.4(18)
C24B C23B H23C 109.6
C22 C23B H23C 109.6
C24B C23B H23D 109.6
C22 C23B H23D 109.6
H23C C23B H23D 108.1
C17 C24B C23B 111.8(18)
C17 C24B H24C 109.3
C23B C24B H24C 109.3
C17 C24B H24D 109.3
C23B C24B H24D 109.3
H24C C24B H24D 107.9
F1A P1 F6A 91.3(7)
F1C P1 F5C 91.4(6)
F1B P1 F5B 91.4(7)
F1C P1 F4 88.8(8)
F1B P1 F4 91.8(15)
F1A P1 F4 91.7(19)
F6A P1 F4 88(2)
F5C P1 F4 91.7(9)
F5B P1 F4 76.0(15)
F1C P1 F3 90.0(8)
F1B P1 F3 89.2(15)
F1A P1 F3 89.9(19)
F6A P1 F3 91(2)
F5C P1 F3 90.4(9)
F5B P1 F3 106.1(15)
F4 P1 F3 177.6(5)
F1C P1 F6C 91.8(6)
F5C P1 F6C 176.0(7)
F4 P1 F6C 91.0(7)
F3 P1 F6C 87.0(7)
F1A P1 F5A 90.6(7)
F6A P1 F5A 172(2)
F4 P1 F5A 100.4(13)
F3 P1 F5A 81.4(13)
F1B P1 F2B 177.9(9)
F5B P1 F2B 89.3(7)
F4 P1 F2B 86.4(13)
F3 P1 F2B 92.6(12)
F1A P1 F2A 179.0(10)
F6A P1 F2A 89.4(7)
F4 P1 F2A 87(2)
F3 P1 F2A 91(2)
F5A P1 F2A 88.9(7)

loop_
_geom_bond_atom_site_label_1
_geom_bond_atom_site_label_2
_geom_bond_distance
Ir1 C8 2.068(7)
Ir1 C1 2.102(7)
Ir1 C18 2.151(8)
Ir1 C21 2.155(7)
Ir1 C17 2.163(7)
Ir1 C22 2.175(8)
N2 C1 1.356(9)
N2 C3 1.377(10)
N2 C11 1.466(10)
N7 C8 1.378(9)
N7 C6 1.385(10)
N7 C14 1.476(9)
N9 C8 1.334(9)
N9 N10 1.350(8)
N9 C5A 1.367(9)
N10 C1 1.347(9)
N10 C3A 1.381(9)
C3 C3A 1.375(11)
C3 H3 0.9500
C3A C4 1.454(11)
C4 C5 1.353(11)
C4 H4 0.9500
C5 C5A 1.432(11)
C5 H5 0.9500
C5A C6 1.375(11)
C6 H6 0.9500
C11 C12 1.573(15)
C11 H11A 0.9900
C11 H11B 0.9900
C12 C13 1.486(16)
C12 H12A 0.9900
C12 H12B 0.9900
C13 H13A 0.9800
C13 H13B 0.9800
C13 H13C 0.9800
C14 C15 1.494(11)
C14 H14A 0.9900
C14 H14B 0.9900
C15 C16 1.526(12)
C15 H15A 0.9900
C15 H15B 0.9900
C16 H16A 0.9800
C16 H16B 0.9800
C16 H16C 0.9800
C17 C18 1.411(13)
C17 C24B 1.50(2)
C17 C24A 1.59(2)
C17 H17 1.0000
C18 C19B 1.50(2)
C18 C19A 1.58(2)
C18 H18 1.0000
C19A C20A 1.51(6)
C19A H19A 0.9900
C19A H19B 0.9900
C20A C21 1.56(6)
C20A H20A 0.9900
C20A H20B 0.9900
C19B C20B 1.55(6)
C19B H19C 0.9900
C19B H19D 0.9900
C20B C21 1.44(5)
C20B H20C 0.9900
C20B H20D 0.9900
C21 C22 1.381(12)
C21 H21 1.0000
C22 C23B 1.55(3)
C22 C23A 1.57(2)
C22 H22 1.0000
C23A C24A 1.53(3)
C23A H23A 0.9900
C23A H23B 0.9900
C24A H24A 0.9900
C24A H24B 0.9900
C23B C24B 1.54(3)
C23B H23C 0.9900
C23B H23D 0.9900
C24B H24C 0.9900
C24B H24D 0.9900
P1 F1C 1.554(9)
P1 F1B 1.566(11)
P1 F1A 1.569(11)
P1 F6A 1.581(11)
P1 F5C 1.578(9)
P1 F5B 1.582(11)
P1 F4 1.587(7)
P1 F3 1.592(6)
P1 F6C 1.592(8)
P1 F5A 1.590(11)
P1 F2B 1.597(11)
P1 F2A 1.599(11)

loop_
_geom_torsion_atom_site_label_1
_geom_torsion_atom_site_label_2
_geom_torsion_atom_site_label_3
_geom_torsion_atom_site_label_4
_geom_torsion
C8 N9 N10 C1 -2.5(10)
C5A N9 N10 C1 176.7(6)
C8 N9 N10 C3A -178.9(6)
C5A N9 N10 C3A 0.4(10)
N9 N10 C1 N2 -176.5(6)
C3A N10 C1 N2 0.0(8)
N9 N10 C1 Ir1 2.2(8)
C3A N10 C1 Ir1 178.8(5)
C3 N2 C1 N10 0.0(8)
C11 N2 C1 N10 176.5(7)
C3 N2 C1 Ir1 -177.7(9)
C11 N2 C1 Ir1 -1.2(15)
C1 N2 C3 C3A 0.0(9)
C11 N2 C3 C3A -176.6(7)
N2 C3 C3A N10 0.0(8)
N2 C3 C3A C4 176.8(10)
C1 N10 C3A C3 0.0(9)
N9 N10 C3A C3 176.5(7)
C1 N10 C3A C4 -177.8(7)
N9 N10 C3A C4 -1.4(10)
C3 C3A C4 C5 -176.4(10)
N10 C3A C4 C5 0.1(11)
C3A C4 C5 C5A 2.1(12)
C8 N9 C5A C6 -0.2(9)
N10 N9 C5A C6 -179.5(7)
C8 N9 C5A C5 -178.9(6)
N10 N9 C5A C5 1.8(10)
C4 C5 C5A N9 -3.1(11)
C4 C5 C5A C6 179.0(10)
N9 C5A C6 N7 0.2(8)
C5 C5A C6 N7 178.3(9)
C8 N7 C6 C5A -0.1(9)
C14 N7 C6 C5A 176.7(7)
N10 N9 C8 N7 179.5(6)
C5A N9 C8 N7 0.2(8)
N10 N9 C8 Ir1 1.3(8)
C5A N9 C8 Ir1 -178.0(5)
C6 N7 C8 N9 0.0(8)
C14 N7 C8 N9 -176.8(7)
C6 N7 C8 Ir1 176.7(8)
C14 N7 C8 Ir1 -0.1(15)
C1 N2 C11 C12 -93.7(9)
C3 N2 C11 C12 82.5(10)
N2 C11 C12 C13 -64.9(11)
C8 N7 C14 C15 104.1(8)
C6 N7 C14 C15 -72.3(10)
N7 C14 C15 C16 -172.1(7)
C24B C17 C18 C19B 11(2)
C24A C17 C18 C19B -2(3)
Ir1 C17 C18 C19B -95.5(17)
C24B C17 C18 C19A -3.9(14)
C24A C17 C18 C19A -17.6(18)
Ir1 C17 C18 C19A -110.6(9)
C24B C17 C18 Ir1 106.7(10)
C24A C17 C18 Ir1 93.0(13)
C17 C18 C19A C20A 97(3)
C19B C18 C19A C20A -55(3)
Ir1 C18 C19A C20A 17(3)
C18 C19A C20A C21 -34(4)
C17 C18 C19B C20B 42(4)
C19A C18 C19B C20B 78(4)
Ir1 C18 C19B C20B -38(3)
C18 C19B C20B C21 34(5)
C19B C20B C21 C22 -94(3)
C19B C20B C21 C20A 53(22)
C19B C20B C21 Ir1 -11(4)
C19A C20A C21 C22 -46(5)
C19A C20A C21 C20B -84(23)
C19A C20A C21 Ir1 35(4)
C20B C21 C22 C23B 13(3)
C20A C21 C22 C23B 5(3)
Ir1 C21 C22 C23B -95.3(17)
C20B C21 C22 C23A 0(3)
C20A C21 C22 C23A -8(3)
Ir1 C21 C22 C23A -108.1(10)
C20B C21 C22 Ir1 108(3)
C20A C21 C22 Ir1 100(3)
C21 C22 C23A C24A 103(2)
C23B C22 C23A C24A -52(3)
Ir1 C22 C23A C24A 25(2)
C22 C23A C24A C17 -48(3)
C18 C17 C24A C23A -29(3)
C24B C17 C24A C23A -62(3)
Ir1 C17 C24A C23A 49(2)
C21 C22 C23B C24B 37(4)
C23A C22 C23B C24B 68(3)
Ir1 C22 C23B C24B -43(3)
C18 C17 C24B C23B -99(3)
C24A C17 C24B C23B 55(3)
Ir1 C17 C24B C23B -21(3)
C22 C23B C24B C17 43(4)
